data_4121660
loop_
_publ_author_name
'McKerrall, Steven J.'
'J\/orgensen, Lars'
'Kuttruff, Christian A.'
'Ungeheuer, Felix'
'Baran, Phil S.'

_publ_section_title
;
 Development of a Concise Synthesis of (+)-Ingenol.
;
_journal_issue 15
_journal_name_full 'Journal of the American Chemical Society'
_journal_page_first 5799
_journal_paper_doi 10.1021/ja501881p
_journal_volume 136
_journal_year 2014
_chemical_absolute_configuration ad
_chemical_formula_moiety 'C33 H46 N2 O9 Si'
_chemical_formula_sum 'C33 H46 N2 O9 Si'
_chemical_formula_weight 642.81
_chemical_name_systematic
; 
 ? 
;
_space_group_IT_number 19
_symmetry_cell_setting orthorhombic
_symmetry_space_group_name_Hall 'P 2ac 2ab'
_symmetry_space_group_name_H-M 'P 21 21 21'
_atom_sites_solution_hydrogens geom
_atom_sites_solution_primary direct
_atom_sites_solution_secondary difmap
_audit_creation_method SHELXL-97
_cell_angle_alpha 90.00
_cell_angle_beta 90.00
_cell_angle_gamma 90.00
_cell_formula_units_Z 4
_cell_length_a 6.4228(3)
_cell_length_b 18.9120(8)
_cell_length_c 27.4160(11)
_cell_measurement_reflns_used 8252
_cell_measurement_temperature 100(2)
_cell_measurement_theta_max 69.17
_cell_measurement_theta_min 2.84
_cell_volume 3330.2(2)
_computing_cell_refinement 'Bruker SAINT'
_computing_data_collection 'Bruker APEX2'
_computing_data_reduction 'Bruker SAINT'
_computing_molecular_graphics 'Bruker SHELXTL'
_computing_publication_material 'Bruker SHELXTL'
_computing_structure_refinement 'SHELXL-97 (Sheldrick, 2008)'
_computing_structure_solution 'SHELXS-97 (Sheldrick, 2008)'
_diffrn_ambient_temperature 100(2)
_diffrn_measured_fraction_theta_full 0.998
_diffrn_measured_fraction_theta_max 0.987
_diffrn_measurement_device_type 'Bruker APEX-II CCD'
_diffrn_measurement_method '\f and \w scans'
_diffrn_radiation_monochromator graphite
_diffrn_radiation_source 'fine-focus ROTATING ANODE'
_diffrn_radiation_type CuK\a
_diffrn_radiation_wavelength 1.54178
_diffrn_reflns_av_R_equivalents 0.0468
_diffrn_reflns_av_sigmaI/netI 0.0497
_diffrn_reflns_limit_h_max 7
_diffrn_reflns_limit_h_min -6
_diffrn_reflns_limit_k_max 22
_diffrn_reflns_limit_k_min -22
_diffrn_reflns_limit_l_max 28
_diffrn_reflns_limit_l_min -33
_diffrn_reflns_number 19544
_diffrn_reflns_theta_full 68.00
_diffrn_reflns_theta_max 69.65
_diffrn_reflns_theta_min 2.84
_exptl_absorpt_coefficient_mu 1.087
_exptl_absorpt_correction_T_max 0.8627
_exptl_absorpt_correction_T_min 0.7728
_exptl_absorpt_correction_type multi-scan
_exptl_absorpt_process_details SADABS
_exptl_crystal_colour COLORLESS
_exptl_crystal_density_diffrn 1.282
_exptl_crystal_density_method 'not measured'
_exptl_crystal_description BLOCK
_exptl_crystal_F_000 1376
_exptl_crystal_size_max 0.25
_exptl_crystal_size_mid 0.18
_exptl_crystal_size_min 0.14
_refine_diff_density_max 0.452
_refine_diff_density_min -0.236
_refine_diff_density_rms 0.053
_refine_ls_abs_structure_details 'Flack H D (1983), Acta Cryst. A39, 876-881'
_refine_ls_abs_structure_Flack -0.06(2)
_refine_ls_extinction_method none
_refine_ls_goodness_of_fit_ref 1.059
_refine_ls_hydrogen_treatment mixed
_refine_ls_matrix_type full
_refine_ls_number_parameters 420
_refine_ls_number_reflns 6154
_refine_ls_number_restraints 0
_refine_ls_restrained_S_all 1.059
_refine_ls_R_factor_all 0.0390
_refine_ls_R_factor_gt 0.0366
_refine_ls_shift/su_max 0.006
_refine_ls_shift/su_mean 0.000
_refine_ls_structure_factor_coef Fsqd
_refine_ls_weighting_details 'calc w=1/[\s^2^(Fo^2^)+(0.0469P)^2^+0.5225P] where P=(Fo^2^+2Fc^2^)/3'
_refine_ls_weighting_scheme calc
_refine_ls_wR_factor_gt 0.0902
_refine_ls_wR_factor_ref 0.0919
_reflns_number_gt 5847
_reflns_number_total 6154
_reflns_threshold_expression >2sigma(I)
_cod_data_source_file ja501881p_si_005.cif
_cod_data_source_block baran320
_cod_depositor_comments
;
The following automatic conversions were performed:

'_chemical_absolute_configuration' value 'AD' changed to 'ad'
according to
/usr/data/users/saulius/crontab/automatic-downloads/rss-feeds/ACS/lib/dictionaries/cif_core.dic
dictionary named 'cif_core.dic' version 2.4.2 from
2011-04-26.

'_symmetry_cell_setting' value 'Orthorhombic' changed to
'orthorhombic' according to
/usr/data/users/saulius/crontab/automatic-downloads/rss-feeds/ACS/lib/dictionaries/cif_core.dic
dictionary named 'cif_core.dic' version 2.4.2 from
2011-04-26.

'_exptl_absorpt_correction_type' value 'MULTI-SCAN'
changed to 'multi-scan' according to
/usr/data/users/saulius/crontab/automatic-downloads/rss-feeds/ACS/lib/dictionaries/cif_core.dic
dictionary named 'cif_core.dic' version 2.4.2 from 2011-04-26.

Automatic conversion script
Id: cif_fix_values 2281 2013-09-26 08:29:07Z andrius 

 Adding full bibliography for 4121658--4121664.cif.
;
_cod_original_sg_symbol_H-M P2(1)2(1)2(1)
_cod_database_code 4121660

loop_
_symmetry_equiv_pos_as_xyz
'x, y, z'
'x+1/2, -y+1/2, -z'
'-x, y+1/2, -z+1/2'
'-x+1/2, -y, z+1/2'

loop_
_atom_site_label
_atom_site_type_symbol
_atom_site_fract_x
_atom_site_fract_y
_atom_site_fract_z
_atom_site_U_iso_or_equiv
_atom_site_adp_type
_atom_site_occupancy
_atom_site_symmetry_multiplicity
_atom_site_calc_flag
_atom_site_refinement_flags
Si1 Si 0.60955(8) 0.33341(2) 0.856865(17) 0.01774(11) Uani 1 1 d .
O1 O 0.2575(2) 0.19803(7) 0.67561(5) 0.0233(3) Uani 1 1 d .
O2 O 0.3602(2) 0.17528(7) 0.78061(4) 0.0170(3) Uani 1 1 d .
O3 O 0.7369(2) 0.25972(6) 0.66517(4) 0.0185(3) Uani 1 1 d .
O4 O 0.5167(3) 0.35304(7) 0.66265(6) 0.0337(4) Uani 1 1 d .
O5 O 1.3224(3) 0.25003(9) 0.55499(6) 0.0402(4) Uani 1 1 d .
O6 O 1.3364(3) 0.31875(8) 0.49262(6) 0.0347(4) Uani 1 1 d .
O7 O 0.7864(3) 0.48413(8) 0.46135(5) 0.0349(4) Uani 1 1 d .
O8 O 0.5264(3) 0.49254(10) 0.51108(6) 0.0463(5) Uani 1 1 d .
O9 O 0.6365(2) 0.26561(6) 0.81910(4) 0.0185(3) Uani 1 1 d .
N1 N 1.2504(3) 0.29685(9) 0.52943(6) 0.0253(4) Uani 1 1 d .
N2 N 0.6920(3) 0.46703(8) 0.49837(6) 0.0261(4) Uani 1 1 d .
C1 C 0.4159(3) 0.16401(9) 0.67238(6) 0.0178(4) Uani 1 1 d .
C2 C 0.4827(3) 0.12284(10) 0.62757(7) 0.0237(4) Uani 1 1 d .
H2B H 0.3843 0.0837 0.6209 0.028 Uiso 1 1 calc R
H2A H 0.4886 0.1541 0.5986 0.028 Uiso 1 1 calc R
C3 C 0.6893(3) 0.09530(9) 0.63927(7) 0.0206(4) Uani 1 1 d .
C4 C 0.7527(3) 0.11461(9) 0.68479(6) 0.0173(3) Uani 1 1 d .
H4A H 0.8811 0.1004 0.6989 0.021 Uiso 1 1 calc R
C5 C 0.5945(3) 0.16137(9) 0.71031(6) 0.0154(3) Uani 1 1 d .
C6 C 0.5349(3) 0.13575(9) 0.76344(6) 0.0153(3) Uani 1 1 d .
C7 C 0.4674(3) 0.05762(9) 0.76534(7) 0.0187(4) Uani 1 1 d .
H7A H 0.5889 0.0276 0.7558 0.022 Uiso 1 1 calc R
C8 C 0.4020(3) 0.03758(9) 0.81771(7) 0.0233(4) Uani 1 1 d .
H8A H 0.2599 0.0562 0.8233 0.028 Uiso 1 1 calc R
H8B H 0.3935 -0.0146 0.8196 0.028 Uiso 1 1 calc R
C9 C 0.5384(3) 0.06273(10) 0.85897(7) 0.0221(4) Uani 1 1 d .
H9A H 0.4652 0.0698 0.8908 0.027 Uiso 1 1 calc R
C10 C 0.7655(3) 0.04220(10) 0.86309(7) 0.0247(4) Uani 1 1 d .
C11 C 0.7057(3) 0.11669(10) 0.84767(6) 0.0201(4) Uani 1 1 d .
H11A H 0.7252 0.1529 0.8738 0.024 Uiso 1 1 calc R
C12 C 0.7290(3) 0.14578(9) 0.79632(6) 0.0170(4) Uani 1 1 d .
H12A H 0.8445 0.1185 0.7807 0.020 Uiso 1 1 calc R
C13 C 0.8012(3) 0.22328(9) 0.79856(6) 0.0181(4) Uani 1 1 d .
H13A H 0.9266 0.2266 0.8201 0.022 Uiso 1 1 calc R
C14 C 0.8588(3) 0.24906(9) 0.74741(6) 0.0190(4) Uani 1 1 d .
H14A H 0.9735 0.2182 0.7350 0.023 Uiso 1 1 calc R
C15 C 0.6718(3) 0.23903(9) 0.71418(6) 0.0164(4) Uani 1 1 d .
H15A H 0.5551 0.2701 0.7253 0.020 Uiso 1 1 calc R
C16 C 0.8172(4) 0.05425(10) 0.60363(7) 0.0278(4) Uani 1 1 d .
H16A H 0.9323 0.0310 0.6208 0.042 Uiso 1 1 calc R
H16B H 0.8733 0.0864 0.5788 0.042 Uiso 1 1 calc R
H16C H 0.7299 0.0184 0.5879 0.042 Uiso 1 1 calc R
C17 C 0.2852(3) 0.04000(9) 0.73178(7) 0.0239(4) Uani 1 1 d .
H17A H 0.3320 0.0414 0.6978 0.036 Uiso 1 1 calc R
H17B H 0.1738 0.0747 0.7366 0.036 Uiso 1 1 calc R
H17C H 0.2330 -0.0074 0.7394 0.036 Uiso 1 1 calc R
C18 C 0.8559(3) -0.01257(10) 0.82848(8) 0.0275(4) Uani 1 1 d .
H18A H 0.7670 -0.0547 0.8284 0.041 Uiso 1 1 calc R
H18B H 0.9962 -0.0255 0.8393 0.041 Uiso 1 1 calc R
H18C H 0.8626 0.0072 0.7955 0.041 Uiso 1 1 calc R
C19 C 0.8527(4) 0.03647(13) 0.91423(9) 0.0368(5) Uani 1 1 d .
H19A H 0.7822 0.0705 0.9355 0.055 Uiso 1 1 calc R
H19B H 1.0022 0.0467 0.9136 0.055 Uiso 1 1 calc R
H19C H 0.8300 -0.0115 0.9267 0.055 Uiso 1 1 calc R
C20 C 0.9360(4) 0.32521(11) 0.74628(7) 0.0299(5) Uani 1 1 d .
H20A H 0.9870 0.3365 0.7135 0.045 Uiso 1 1 calc R
H20B H 1.0494 0.3310 0.7699 0.045 Uiso 1 1 calc R
H20C H 0.8215 0.3572 0.7547 0.045 Uiso 1 1 calc R
C21 C 0.6574(3) 0.31874(9) 0.64599(7) 0.0205(4) Uani 1 1 d .
C22 C 0.7697(3) 0.33829(9) 0.60019(6) 0.0192(4) Uani 1 1 d .
C23 C 0.9557(3) 0.30634(9) 0.58673(7) 0.0200(4) Uani 1 1 d .
H23A H 1.0155 0.2699 0.6061 0.024 Uiso 1 1 calc R
C24 C 1.0517(3) 0.32917(10) 0.54414(7) 0.0199(4) Uani 1 1 d .
C25 C 0.9688(3) 0.38119(9) 0.51448(6) 0.0213(4) Uani 1 1 d .
H25A H 1.0362 0.3955 0.4853 0.026 Uiso 1 1 calc R
C26 C 0.7847(3) 0.41117(9) 0.52917(6) 0.0204(4) Uani 1 1 d .
C27 C 0.6827(3) 0.39155(9) 0.57139(7) 0.0210(4) Uani 1 1 d .
H27A H 0.5561 0.4138 0.5806 0.025 Uiso 1 1 calc R
C28 C 0.4242(3) 0.39356(11) 0.82529(8) 0.0271(4) Uani 1 1 d .
H28A H 0.4667 0.3993 0.7912 0.041 Uiso 1 1 calc R
H28B H 0.4246 0.4398 0.8415 0.041 Uiso 1 1 calc R
H28C H 0.2838 0.3734 0.8266 0.041 Uiso 1 1 calc R
C29 C 0.8576(3) 0.38042(11) 0.86918(8) 0.0276(4) Uani 1 1 d .
H29A H 0.9000 0.4067 0.8400 0.041 Uiso 1 1 calc R
H29B H 0.9658 0.3460 0.8776 0.041 Uiso 1 1 calc R
H29C H 0.8381 0.4134 0.8964 0.041 Uiso 1 1 calc R
C30 C 0.4938(3) 0.30015(10) 0.91607(7) 0.0239(4) Uani 1 1 d .
C31 C 0.3260(4) 0.24396(10) 0.90561(7) 0.0268(4) Uani 1 1 d .
H31A H 0.2544 0.2317 0.9360 0.040 Uiso 1 1 calc R
H31B H 0.3917 0.2016 0.8920 0.040 Uiso 1 1 calc R
H31C H 0.2250 0.2629 0.8822 0.040 Uiso 1 1 calc R
C32 C 0.6625(4) 0.26791(12) 0.94891(8) 0.0351(5) Uani 1 1 d .
H32A H 0.5973 0.2472 0.9779 0.053 Uiso 1 1 calc R
H32B H 0.7604 0.3049 0.9589 0.053 Uiso 1 1 calc R
H32C H 0.7374 0.2311 0.9309 0.053 Uiso 1 1 calc R
C33 C 0.3927(4) 0.36246(11) 0.94378(7) 0.0302(5) Uani 1 1 d .
H33A H 0.3404 0.3458 0.9753 0.045 Uiso 1 1 calc R
H33B H 0.2770 0.3814 0.9245 0.045 Uiso 1 1 calc R
H33C H 0.4966 0.3996 0.9491 0.045 Uiso 1 1 calc R
H2O H 0.404(4) 0.2097(13) 0.7949(10) 0.029(7) Uiso 1 1 d .

loop_
_atom_site_aniso_label
_atom_site_aniso_U_11
_atom_site_aniso_U_22
_atom_site_aniso_U_33
_atom_site_aniso_U_23
_atom_site_aniso_U_13
_atom_site_aniso_U_12
Si1 0.0179(2) 0.0188(2) 0.0165(2) -0.00130(18) -0.00007(19) -0.00152(18)
O1 0.0173(7) 0.0307(6) 0.0220(6) 0.0019(5) -0.0001(6) 0.0058(5)
O2 0.0156(6) 0.0169(6) 0.0185(6) -0.0019(5) 0.0027(5) 0.0012(5)
O3 0.0237(7) 0.0161(5) 0.0156(6) 0.0039(5) 0.0052(5) 0.0028(5)
O4 0.0405(9) 0.0262(7) 0.0344(8) 0.0126(6) 0.0185(7) 0.0153(7)
O5 0.0431(11) 0.0449(9) 0.0327(8) 0.0098(7) 0.0128(7) 0.0190(8)
O6 0.0381(9) 0.0356(8) 0.0304(8) 0.0053(6) 0.0172(7) 0.0036(6)
O7 0.0494(10) 0.0339(8) 0.0213(7) 0.0113(6) 0.0060(7) 0.0008(7)
O8 0.0544(12) 0.0540(10) 0.0306(8) 0.0170(7) 0.0095(8) 0.0283(9)
O9 0.0195(7) 0.0193(6) 0.0167(6) -0.0020(5) 0.0008(5) -0.0023(5)
N1 0.0302(10) 0.0251(7) 0.0207(7) -0.0019(7) 0.0057(8) 0.0005(7)
N2 0.0390(11) 0.0230(7) 0.0163(8) 0.0026(6) -0.0008(7) 0.0038(7)
C1 0.0168(9) 0.0201(8) 0.0166(8) 0.0025(7) 0.0020(7) 0.0011(7)
C2 0.0240(11) 0.0260(9) 0.0212(9) -0.0045(7) -0.0020(8) 0.0042(8)
C3 0.0282(10) 0.0163(7) 0.0174(8) 0.0028(6) 0.0041(8) 0.0021(7)
C4 0.0174(9) 0.0168(7) 0.0176(8) 0.0019(6) 0.0008(7) 0.0030(7)
C5 0.0138(8) 0.0159(7) 0.0165(8) 0.0005(6) 0.0010(7) 0.0014(6)
C6 0.0156(9) 0.0149(7) 0.0153(8) 0.0007(6) 0.0006(7) 0.0004(6)
C7 0.0167(9) 0.0165(8) 0.0229(9) 0.0018(7) 0.0013(7) 0.0010(7)
C8 0.0182(10) 0.0213(8) 0.0304(10) 0.0085(7) 0.0038(8) -0.0001(7)
C9 0.0205(10) 0.0248(8) 0.0212(9) 0.0097(7) 0.0039(8) 0.0016(7)
C10 0.0203(10) 0.0254(9) 0.0284(10) 0.0105(8) 0.0007(8) 0.0010(7)
C11 0.0189(10) 0.0236(8) 0.0179(9) 0.0041(7) -0.0003(7) 0.0023(7)
C12 0.0159(9) 0.0189(8) 0.0162(8) 0.0024(6) 0.0007(7) 0.0012(7)
C13 0.0152(9) 0.0227(8) 0.0163(8) -0.0013(6) 0.0001(7) -0.0013(7)
C14 0.0201(10) 0.0186(8) 0.0183(8) -0.0009(7) 0.0025(7) -0.0057(7)
C15 0.0204(9) 0.0150(8) 0.0139(8) 0.0013(6) 0.0035(7) 0.0010(6)
C16 0.0361(12) 0.0257(9) 0.0215(9) -0.0005(7) 0.0045(9) 0.0091(8)
C17 0.0220(10) 0.0197(8) 0.0301(10) -0.0008(7) 0.0001(8) -0.0045(7)
C18 0.0162(10) 0.0207(8) 0.0458(12) 0.0091(8) 0.0018(9) 0.0011(7)
C19 0.0335(13) 0.0419(12) 0.0350(12) 0.0201(10) -0.0065(10) 0.0008(10)
C20 0.0384(13) 0.0262(10) 0.0252(9) 0.0000(8) 0.0049(9) -0.0152(9)
C21 0.0263(10) 0.0142(7) 0.0211(8) 0.0012(6) 0.0034(8) 0.0021(7)
C22 0.0267(10) 0.0156(7) 0.0153(8) -0.0009(6) 0.0013(7) -0.0036(7)
C23 0.0282(11) 0.0148(7) 0.0169(8) -0.0005(6) 0.0002(8) -0.0007(7)
C24 0.0251(10) 0.0183(8) 0.0165(8) -0.0045(7) 0.0029(7) -0.0012(7)
C25 0.0323(11) 0.0191(8) 0.0125(8) -0.0008(6) 0.0028(8) -0.0061(7)
C26 0.0306(11) 0.0173(8) 0.0135(8) -0.0005(6) -0.0022(8) -0.0025(7)
C27 0.0265(10) 0.0180(8) 0.0185(8) -0.0015(7) 0.0005(8) -0.0002(7)
C28 0.0255(11) 0.0284(10) 0.0276(10) 0.0060(8) 0.0016(8) 0.0033(8)
C29 0.0227(11) 0.0281(9) 0.0321(11) -0.0095(8) -0.0013(9) -0.0031(8)
C30 0.0292(12) 0.0262(9) 0.0162(8) -0.0008(7) 0.0020(8) 0.0000(8)
C31 0.0347(12) 0.0256(9) 0.0202(9) -0.0001(7) 0.0070(8) -0.0021(8)
C32 0.0460(15) 0.0398(11) 0.0195(9) 0.0022(8) -0.0074(9) 0.0044(10)
C33 0.0363(12) 0.0315(10) 0.0227(9) -0.0063(8) 0.0064(9) -0.0038(9)

loop_
_atom_type_symbol
_atom_type_description
_atom_type_scat_dispersion_real
_atom_type_scat_dispersion_imag
_atom_type_scat_source
C C 0.0181 0.0091 'International Tables Vol C Tables 4.2.6.8 and 6.1.1.4'
H H 0.0000 0.0000 'International Tables Vol C Tables 4.2.6.8 and 6.1.1.4'
N N 0.0311 0.0180 'International Tables Vol C Tables 4.2.6.8 and 6.1.1.4'
O O 0.0492 0.0322 'International Tables Vol C Tables 4.2.6.8 and 6.1.1.4'
Si Si 0.2541 0.3302 'International Tables Vol C Tables 4.2.6.8 and 6.1.1.4'

loop_
_geom_angle_atom_site_label_1
_geom_angle_atom_site_label_2
_geom_angle_atom_site_label_3
_geom_angle
O9 Si1 C29 113.25(8)
O9 Si1 C28 104.44(8)
C29 Si1 C28 109.94(10)
O9 Si1 C30 108.64(8)
C29 Si1 C30 109.90(10)
C28 Si1 C30 110.55(10)
C6 O2 H2O 108(2)
C21 O3 C15 118.46(14)
C13 O9 Si1 138.64(12)
O5 N1 O6 123.22(19)
O5 N1 C24 118.24(16)
O6 N1 C24 118.53(17)
O8 N2 O7 124.35(18)
O8 N2 C26 118.13(17)
O7 N2 C26 117.52(18)
O1 C1 C2 124.87(17)
O1 C1 C5 126.29(16)
C2 C1 C5 108.54(15)
C3 C2 C1 105.18(16)
C3 C2 H2B 110.7
C1 C2 H2B 110.7
C3 C2 H2A 110.7
C1 C2 H2A 110.7
H2B C2 H2A 108.8
C4 C3 C2 112.14(16)
C4 C3 C16 125.05(19)
C2 C3 C16 122.73(18)
C3 C4 C5 112.24(16)
C3 C4 H4A 123.9
C5 C4 H4A 123.9
C4 C5 C1 101.82(14)
C4 C5 C15 111.60(14)
C1 C5 C15 104.59(14)
C4 C5 C6 114.08(14)
C1 C5 C6 116.67(15)
C15 C5 C6 107.70(13)
O2 C6 C7 105.66(14)
O2 C6 C12 112.09(14)
C7 C6 C12 108.90(14)
O2 C6 C5 109.48(13)
C7 C6 C5 113.14(14)
C12 C6 C5 107.65(14)
C17 C7 C6 113.88(15)
C17 C7 C8 107.37(16)
C6 C7 C8 110.09(15)
C17 C7 H7A 108.5
C6 C7 H7A 108.5
C8 C7 H7A 108.5
C9 C8 C7 117.52(16)
C9 C8 H8A 107.9
C7 C8 H8A 107.9
C9 C8 H8B 107.9
C7 C8 H8B 107.9
H8A C8 H8B 107.2
C8 C9 C11 118.15(16)
C8 C9 C10 122.36(17)
C11 C9 C10 60.29(12)
C8 C9 H9A 115.0
C11 C9 H9A 115.0
C10 C9 H9A 115.0
C19 C10 C9 116.35(19)
C19 C10 C18 112.86(18)
C9 C10 C18 119.74(18)
C19 C10 C11 114.67(18)
C9 C10 C11 59.87(12)
C18 C10 C11 123.67(17)
C9 C11 C12 120.25(16)
C9 C11 C10 59.85(13)
C12 C11 C10 124.65(16)
C9 C11 H11A 113.8
C12 C11 H11A 113.8
C10 C11 H11A 113.8
C11 C12 C13 109.74(15)
C11 C12 C6 114.54(15)
C13 C12 C6 112.47(14)
C11 C12 H12A 106.5
C13 C12 H12A 106.5
C6 C12 H12A 106.5
O9 C13 C14 111.00(15)
O9 C13 C12 108.89(15)
C14 C13 C12 109.86(14)
O9 C13 H13A 109.0
C14 C13 H13A 109.0
C12 C13 H13A 109.0
C15 C14 C20 111.30(16)
C15 C14 C13 108.60(15)
C20 C14 C13 113.50(15)
C15 C14 H14A 107.7
C20 C14 H14A 107.7
C13 C14 H14A 107.7
O3 C15 C14 106.96(14)
O3 C15 C5 106.38(13)
C14 C15 C5 114.29(14)
O3 C15 H15A 109.7
C14 C15 H15A 109.7
C5 C15 H15A 109.7
C3 C16 H16A 109.5
C3 C16 H16B 109.5
H16A C16 H16B 109.5
C3 C16 H16C 109.5
H16A C16 H16C 109.5
H16B C16 H16C 109.5
C7 C17 H17A 109.5
C7 C17 H17B 109.5
H17A C17 H17B 109.5
C7 C17 H17C 109.5
H17A C17 H17C 109.5
H17B C17 H17C 109.5
C10 C18 H18A 109.5
C10 C18 H18B 109.5
H18A C18 H18B 109.5
C10 C18 H18C 109.5
H18A C18 H18C 109.5
H18B C18 H18C 109.5
C10 C19 H19A 109.5
C10 C19 H19B 109.5
H19A C19 H19B 109.5
C10 C19 H19C 109.5
H19A C19 H19C 109.5
H19B C19 H19C 109.5
C14 C20 H20A 109.5
C14 C20 H20B 109.5
H20A C20 H20B 109.5
C14 C20 H20C 109.5
H20A C20 H20C 109.5
H20B C20 H20C 109.5
O4 C21 O3 126.07(17)
O4 C21 C22 123.26(17)
O3 C21 C22 110.66(15)
C23 C22 C27 120.51(17)
C23 C22 C21 122.07(16)
C27 C22 C21 117.41(17)
C22 C23 C24 118.04(17)
C22 C23 H23A 121.0
C24 C23 H23A 121.0
C25 C24 C23 122.98(18)
C25 C24 N1 117.92(17)
C23 C24 N1 119.10(17)
C26 C25 C24 116.96(17)
C26 C25 H25A 121.5
C24 C25 H25A 121.5
C25 C26 C27 122.95(18)
C25 C26 N2 118.38(17)
C27 C26 N2 118.67(18)
C26 C27 C22 118.56(19)
C26 C27 H27A 120.7
C22 C27 H27A 120.7
Si1 C28 H28A 109.5
Si1 C28 H28B 109.5
H28A C28 H28B 109.5
Si1 C28 H28C 109.5
H28A C28 H28C 109.5
H28B C28 H28C 109.5
Si1 C29 H29A 109.5
Si1 C29 H29B 109.5
H29A C29 H29B 109.5
Si1 C29 H29C 109.5
H29A C29 H29C 109.5
H29B C29 H29C 109.5
C32 C30 C31 109.21(17)
C32 C30 C33 108.14(17)
C31 C30 C33 108.86(18)
C32 C30 Si1 110.98(16)
C31 C30 Si1 110.14(13)
C33 C30 Si1 109.46(13)
C30 C31 H31A 109.5
C30 C31 H31B 109.5
H31A C31 H31B 109.5
C30 C31 H31C 109.5
H31A C31 H31C 109.5
H31B C31 H31C 109.5
C30 C32 H32A 109.5
C30 C32 H32B 109.5
H32A C32 H32B 109.5
C30 C32 H32C 109.5
H32A C32 H32C 109.5
H32B C32 H32C 109.5
C30 C33 H33A 109.5
C30 C33 H33B 109.5
H33A C33 H33B 109.5
C30 C33 H33C 109.5
H33A C33 H33C 109.5
H33B C33 H33C 109.5

loop_
_geom_bond_atom_site_label_1
_geom_bond_atom_site_label_2
_geom_bond_distance
Si1 O9 1.6572(12)
Si1 C29 1.856(2)
Si1 C28 1.860(2)
Si1 C30 1.893(2)
O1 C1 1.207(2)
O2 C6 1.428(2)
O2 H2O 0.81(3)
O3 C21 1.335(2)
O3 C15 1.461(2)
O4 C21 1.202(2)
O5 N1 1.220(2)
O6 N1 1.223(2)
O7 N2 1.226(2)
O8 N2 1.218(2)
O9 C13 1.441(2)
N1 C24 1.471(3)
N2 C26 1.478(2)
C1 C2 1.516(2)
C1 C5 1.549(2)
C2 C3 1.462(3)
C2 H2B 0.9900
C2 H2A 0.9900
C3 C4 1.362(3)
C3 C16 1.494(3)
C4 C5 1.518(2)
C4 H4A 0.9500
C5 C15 1.554(2)
C5 C6 1.582(2)
C6 C7 1.541(2)
C6 C12 1.550(3)
C7 C17 1.525(3)
C7 C8 1.543(3)
C7 H7A 1.0000
C8 C9 1.508(3)
C8 H8A 0.9900
C8 H8B 0.9900
C9 C11 1.514(3)
C9 C10 1.514(3)
C9 H9A 1.0000
C10 C19 1.513(3)
C10 C18 1.520(3)
C10 C11 1.520(2)
C11 C12 1.519(2)
C11 H11A 1.0000
C12 C13 1.538(2)
C12 H12A 1.0000
C13 C14 1.530(2)
C13 H13A 1.0000
C14 C15 1.519(3)
C14 C20 1.524(2)
C14 H14A 1.0000
C15 H15A 1.0000
C16 H16A 0.9800
C16 H16B 0.9800
C16 H16C 0.9800
C17 H17A 0.9800
C17 H17B 0.9800
C17 H17C 0.9800
C18 H18A 0.9800
C18 H18B 0.9800
C18 H18C 0.9800
C19 H19A 0.9800
C19 H19B 0.9800
C19 H19C 0.9800
C20 H20A 0.9800
C20 H20B 0.9800
C20 H20C 0.9800
C21 C22 1.495(2)
C22 C23 1.389(3)
C22 C27 1.396(3)
C23 C24 1.389(3)
C23 H23A 0.9500
C24 C25 1.383(3)
C25 C26 1.371(3)
C25 H25A 0.9500
C26 C27 1.381(3)
C27 H27A 0.9500
C28 H28A 0.9800
C28 H28B 0.9800
C28 H28C 0.9800
C29 H29A 0.9800
C29 H29B 0.9800
C29 H29C 0.9800
C30 C32 1.535(3)
C30 C31 1.541(3)
C30 C33 1.545(3)
C31 H31A 0.9800
C31 H31B 0.9800
C31 H31C 0.9800
C32 H32A 0.9800
C32 H32B 0.9800
C32 H32C 0.9800
C33 H33A 0.9800
C33 H33B 0.9800
C33 H33C 0.9800

loop_
_geom_hbond_atom_site_label_D
_geom_hbond_atom_site_label_H
_geom_hbond_atom_site_label_A
_geom_hbond_distance_DH
_geom_hbond_distance_HA
_geom_hbond_distance_DA
_geom_hbond_angle_DHA
O2 H2O O9 0.81(3) 1.95(3) 2.6796(18) 150(3)

loop_
_geom_torsion_atom_site_label_1
_geom_torsion_atom_site_label_2
_geom_torsion_atom_site_label_3
_geom_torsion_atom_site_label_4
_geom_torsion
C29 Si1 O9 C13 13.90(19)
C28 Si1 O9 C13 133.50(17)
C30 Si1 O9 C13 -108.50(18)
O1 C1 C2 C3 175.63(17)
C5 C1 C2 C3 1.63(19)
C1 C2 C3 C4 0.1(2)
C1 C2 C3 C16 -176.82(16)
C2 C3 C4 C5 -1.8(2)
C16 C3 C4 C5 174.98(16)
C3 C4 C5 C1 2.67(19)
C3 C4 C5 C15 -108.41(17)
C3 C4 C5 C6 129.24(16)
O1 C1 C5 C4 -176.41(17)
C2 C1 C5 C4 -2.52(18)
O1 C1 C5 C15 -60.1(2)
C2 C1 C5 C15 113.79(16)
O1 C1 C5 C6 58.7(2)
C2 C1 C5 C6 -127.39(16)
C4 C5 C6 O2 -169.69(14)
C1 C5 C6 O2 -51.30(18)
C15 C5 C6 O2 65.84(18)
C4 C5 C6 C7 -52.1(2)
C1 C5 C6 C7 66.25(19)
C15 C5 C6 C7 -176.61(15)
C4 C5 C6 C12 68.22(18)
C1 C5 C6 C12 -173.38(14)
C15 C5 C6 C12 -56.25(17)
O2 C6 C7 C17 63.08(19)
C12 C6 C7 C17 -176.34(15)
C5 C6 C7 C17 -56.7(2)
O2 C6 C7 C8 -57.56(18)
C12 C6 C7 C8 63.02(19)
C5 C6 C7 C8 -177.32(15)
C17 C7 C8 C9 -168.47(15)
C6 C7 C8 C9 -44.0(2)
C7 C8 C9 C11 11.2(2)
C7 C8 C9 C10 -59.8(2)
C8 C9 C10 C19 -149.12(18)
C11 C9 C10 C19 104.54(19)
C8 C9 C10 C18 -7.7(3)
C11 C9 C10 C18 -113.99(19)
C8 C9 C10 C11 106.34(19)
C8 C9 C11 C12 1.8(3)
C10 C9 C11 C12 115.0(2)
C8 C9 C11 C10 -113.2(2)
C19 C10 C11 C9 -107.3(2)
C18 C10 C11 C9 107.6(2)
C19 C10 C11 C12 144.8(2)
C9 C10 C11 C12 -107.9(2)
C18 C10 C11 C12 -0.3(3)
C9 C11 C12 C13 146.47(17)
C10 C11 C12 C13 -141.22(19)
C9 C11 C12 C6 18.9(2)
C10 C11 C12 C6 91.2(2)
O2 C6 C12 C11 65.49(19)
C7 C6 C12 C11 -51.05(19)
C5 C6 C12 C11 -174.06(14)
O2 C6 C12 C13 -60.71(19)
C7 C6 C12 C13 -177.25(15)
C5 C6 C12 C13 59.74(18)
Si1 O9 C13 C14 -97.67(19)
Si1 O9 C13 C12 141.27(14)
C11 C12 C13 O9 -67.38(19)
C6 C12 C13 O9 61.37(18)
C11 C12 C13 C14 170.86(16)
C6 C12 C13 C14 -60.4(2)
O9 C13 C14 C15 -63.79(18)
C12 C13 C14 C15 56.70(19)
O9 C13 C14 C20 60.6(2)
C12 C13 C14 C20 -178.95(17)
C21 O3 C15 C14 -110.55(17)
C21 O3 C15 C5 126.90(16)
C20 C14 C15 O3 58.06(19)
C13 C14 C15 O3 -176.30(13)
C20 C14 C15 C5 175.53(15)
C13 C14 C15 C5 -58.83(19)
C4 C5 C15 O3 50.81(18)
C1 C5 C15 O3 -58.50(17)
C6 C5 C15 O3 176.76(13)
C4 C5 C15 C14 -66.98(19)
C1 C5 C15 C14 -176.30(14)
C6 C5 C15 C14 58.96(19)
C15 O3 C21 O4 -9.5(3)
C15 O3 C21 C22 169.64(14)
O4 C21 C22 C23 167.2(2)
O3 C21 C22 C23 -12.0(2)
O4 C21 C22 C27 -11.5(3)
O3 C21 C22 C27 169.27(16)
C27 C22 C23 C24 0.3(3)
C21 C22 C23 C24 -178.40(17)
C22 C23 C24 C25 -1.0(3)
C22 C23 C24 N1 179.16(16)
O5 N1 C24 C25 -178.70(18)
O6 N1 C24 C25 2.2(3)
O5 N1 C24 C23 1.1(3)
O6 N1 C24 C23 -177.97(18)
C23 C24 C25 C26 0.9(3)
N1 C24 C25 C26 -179.27(16)
C24 C25 C26 C27 0.0(3)
C24 C25 C26 N2 179.88(16)
O8 N2 C26 C25 178.61(18)
O7 N2 C26 C25 -0.7(3)
O8 N2 C26 C27 -1.5(3)
O7 N2 C26 C27 179.21(17)
C25 C26 C27 C22 -0.7(3)
N2 C26 C27 C22 179.41(16)
C23 C22 C27 C26 0.5(3)
C21 C22 C27 C26 179.27(16)
O9 Si1 C30 C32 81.61(15)
C29 Si1 C30 C32 -42.80(17)
C28 Si1 C30 C32 -164.34(14)
O9 Si1 C30 C31 -39.45(16)
C29 Si1 C30 C31 -163.86(14)
C28 Si1 C30 C31 74.60(16)
O9 Si1 C30 C33 -159.11(14)
C29 Si1 C30 C33 76.48(17)
C28 Si1 C30 C33 -45.06(18)
